data_4060157
_journal_name_full Organometallics
_journal_paper_doi 10.1021/om049303i
_journal_year 2005
_chemical_formula_moiety Ir4(CO)7(mu-CO)3{kappa2-Ph2P(o-C6H4)PPh2}
_chemical_formula_sum 'C40 H24 Ir4 O10 P2'
_chemical_formula_weight 1495.33
_chemical_name_systematic
;
 Ir4(CO)7(mu-CO)3{kappa2-Ph2P(o-C6H4)PPh2}
;
_space_group_IT_number 2
_symmetry_cell_setting triclinic
_symmetry_space_group_name_Hall '-P 1'
_symmetry_space_group_name_H-M 'P -1'
_atom_sites_solution_hydrogens geom
_atom_sites_solution_primary direct
_atom_sites_solution_secondary difmap
_cell_angle_alpha 75.0390(10)
_cell_angle_beta 85.648(2)
_cell_angle_gamma 70.834(2)
_cell_formula_units_Z 2
_cell_length_a 10.6813(9)
_cell_length_b 12.4062(10)
_cell_length_c 16.7086(14)
_cell_measurement_reflns_used ?
_cell_measurement_temperature 293(2)
_cell_measurement_theta_max 27.99
_cell_measurement_theta_min 1.92
_cell_volume 2020.4(3)
_diffrn_ambient_temperature 293(2)
_diffrn_detector_area_resol_mean ?
_diffrn_measurement_device_type 'Siemens SMART diffractometer/CCD area detector'
_diffrn_measurement_method ?
_diffrn_radiation_monochromator graphite
_diffrn_radiation_source 'fine-focus sealed tube'
_diffrn_radiation_type MoK\a
_diffrn_radiation_wavelength 0.71073
_diffrn_reflns_av_R_equivalents 0.0386
_diffrn_reflns_av_sigmaI/netI 0.0802
_diffrn_reflns_limit_h_max 10
_diffrn_reflns_limit_h_min -14
_diffrn_reflns_limit_k_max 16
_diffrn_reflns_limit_k_min -16
_diffrn_reflns_limit_l_max 22
_diffrn_reflns_limit_l_min -21
_diffrn_reflns_number 12533
_diffrn_reflns_theta_max 27.99
_diffrn_reflns_theta_min 1.92
_diffrn_standards_decay_% ?
_diffrn_standards_interval_count ?
_diffrn_standards_interval_time ?
_diffrn_standards_number ?
_exptl_absorpt_coefficient_mu 13.267
_exptl_absorpt_correction_T_max 0.0934
_exptl_absorpt_correction_T_min 0.0504
_exptl_absorpt_correction_type ?
_exptl_absorpt_process_details ?
_exptl_crystal_colour ?
_exptl_crystal_density_diffrn 2.458
_exptl_crystal_density_meas ?
_exptl_crystal_density_method 'not measured'
_exptl_crystal_description ?
_exptl_crystal_F_000 1364
_exptl_crystal_size_max 0.56
_exptl_crystal_size_mid 0.42
_exptl_crystal_size_min 0.34
_refine_ls_extinction_coef ?
_refine_ls_extinction_method none
_refine_ls_goodness_of_fit_ref 1.082
_refine_ls_hydrogen_treatment mixed
_refine_ls_matrix_type full
_refine_ls_number_parameters 505
_refine_ls_number_reflns 9247
_refine_ls_number_restraints 0
_refine_ls_restrained_S_all 1.082
_refine_ls_R_factor_all 0.0731
_refine_ls_R_factor_gt 0.0540
_refine_ls_shift/su_max 0.001
_refine_ls_shift/su_mean 0.000
_refine_ls_structure_factor_coef Fsqd
_refine_ls_weighting_details 'calc w=1/[\s^2^(Fo^2^)+(0.0580P)^2^+0.0000P] where P=(Fo^2^+2Fc^2^)/3'
_refine_ls_weighting_scheme calc
_refine_ls_wR_factor_gt 0.1206
_refine_ls_wR_factor_ref 0.1284
_reflns_number_gt 7549
_reflns_number_total 9247
_reflns_threshold_expression >2sigma(I)
_cod_depositor_comments
;
The following automatic conversions were performed:
'_symmetry_cell_setting' value 'Triclinic' changed to 'triclinic'
according to '/home/saulius/struct/CIF-dictionaries/cif_core.dic'
dictionary named 'cif_core.dic' version 2.4.1 from 2010-06-29.

Automatic conversion script
Id: cif_fix_enum 1527 2010-12-29 10:47:43Z saulius 
;
_cod_original_sg_symbol_H-M P-1
_cod_database_code 4060157

loop_
_symmetry_equiv_pos_as_xyz
'x, y, z'
'-x, -y, -z'

loop_
_atom_site_label
_atom_site_type_symbol
_atom_site_fract_x
_atom_site_fract_y
_atom_site_fract_z
_atom_site_U_iso_or_equiv
_atom_site_adp_type
_atom_site_occupancy
_atom_site_symmetry_multiplicity
_atom_site_calc_flag
_atom_site_refinement_flags
_atom_site_disorder_assembly
_atom_site_disorder_group
Ir1 Ir 0.73636(4) 0.21858(3) 0.24075(2) 0.01851(10) Uani 1 1 d . . .
Ir2 Ir 0.86025(4) -0.02189(3) 0.26493(2) 0.02345(11) Uani 1 1 d . . .
Ir3 Ir 0.88229(4) 0.12290(3) 0.11718(2) 0.02264(11) Uani 1 1 d . . .
Ir4 Ir 1.00791(4) 0.12317(3) 0.25204(2) 0.02413(11) Uani 1 1 d . . .
P1 P 0.6711(3) 0.3808(2) 0.29393(16) 0.0230(5) Uani 1 1 d . . .
P2 P 0.5136(3) 0.2736(2) 0.21370(16) 0.0219(5) Uani 1 1 d . . .
C1A C 0.7432(10) 0.0999(9) 0.3476(6) 0.025(2) Uani 1 1 d . . .
O1A O 0.7224(9) 0.0732(6) 0.4181(4) 0.036(2) Uani 1 1 d . . .
C1B C 0.7663(10) 0.3049(9) 0.1247(6) 0.025(2) Uani 1 1 d . . .
O1B O 0.7411(9) 0.3950(7) 0.0741(5) 0.040(2) Uani 1 1 d . . .
C2A C 0.9497(12) -0.1441(10) 0.3526(7) 0.038(3) Uani 1 1 d . . .
O2A O 1.0053(12) -0.2193(9) 0.4066(6) 0.066(3) Uani 1 1 d . . .
C2B C 0.7296(14) -0.0895(10) 0.2495(8) 0.041(3) Uani 1 1 d . . .
O2B O 0.6560(10) -0.1316(9) 0.2394(8) 0.064(3) Uani 1 1 d . . .
C2C C 0.9736(11) -0.0575(10) 0.1622(7) 0.033(3) Uani 1 1 d . . .
O2C O 1.0509(9) -0.1387(7) 0.1425(5) 0.044(2) Uani 1 1 d . . .
C3A C 0.9989(11) 0.1708(11) 0.0392(6) 0.033(3) Uani 1 1 d . . .
O3A O 1.0719(11) 0.2024(10) -0.0070(6) 0.063(3) Uani 1 1 d . . .
C3B C 0.7741(11) 0.1042(10) 0.0418(7) 0.030(2) Uani 1 1 d . . .
O3B O 0.7150(9) 0.0877(8) -0.0067(6) 0.052(2) Uani 1 1 d . . .
C4A C 1.0084(12) 0.1112(12) 0.3690(8) 0.041(3) Uani 1 1 d . . .
O4A O 1.0091(10) 0.1051(11) 0.4370(6) 0.064(3) Uani 1 1 d . . .
C4B C 1.1737(12) 0.0091(10) 0.2437(7) 0.033(3) Uani 1 1 d . . .
O4B O 1.2755(9) -0.0599(8) 0.2394(7) 0.053(3) Uani 1 1 d . . .
C4C C 1.0504(12) 0.2616(10) 0.1985(8) 0.036(3) Uani 1 1 d . . .
O4C O 1.0824(11) 0.3407(9) 0.1644(7) 0.064(3) Uani 1 1 d . . .
C101 C 0.7779(11) 0.4715(9) 0.2861(7) 0.029(2) Uani 1 1 d . . .
C102 C 0.8144(16) 0.5248(11) 0.2093(9) 0.052(4) Uani 1 1 d . . .
H102 H 0.7839 0.5130 0.1626 0.062 Uiso 1 1 calc R . .
C103 C 0.8945(17) 0.5952(13) 0.1986(10) 0.062(4) Uani 1 1 d . . .
H103 H 0.9145 0.6327 0.1458 0.074 Uiso 1 1 calc R . .
C104 C 0.9445(14) 0.6087(12) 0.2687(11) 0.058(4) Uani 1 1 d . . .
H104 H 0.9996 0.6546 0.2635 0.070 Uiso 1 1 calc R . .
C105 C 0.9113(16) 0.5535(14) 0.3452(10) 0.057(4) Uani 1 1 d . . .
H105 H 0.9461 0.5610 0.3921 0.069 Uiso 1 1 calc R . .
C106 C 0.8281(15) 0.4874(11) 0.3545(8) 0.046(3) Uani 1 1 d . . .
H106 H 0.8052 0.4529 0.4074 0.055 Uiso 1 1 calc R . .
C201 C 0.6144(12) 0.3568(10) 0.4019(7) 0.032(3) Uani 1 1 d . . .
C202 C 0.7011(16) 0.2850(12) 0.4638(8) 0.049(4) Uani 1 1 d . . .
H202 H 0.7889 0.2511 0.4505 0.059 Uiso 1 1 calc R . .
C203 C 0.6628(19) 0.2602(13) 0.5469(8) 0.058(4) Uani 1 1 d . . .
H203 H 0.7255 0.2198 0.5891 0.070 Uiso 1 1 calc R . .
C204 C 0.531(2) 0.2972(17) 0.5641(9) 0.081(7) Uani 1 1 d . . .
H204 H 0.5014 0.2740 0.6177 0.097 Uiso 1 1 calc R . .
C205 C 0.4384(18) 0.3704(16) 0.5009(9) 0.067(5) Uani 1 1 d . . .
H205 H 0.3491 0.4003 0.5128 0.080 Uiso 1 1 calc R . .
C206 C 0.4838(14) 0.3974(13) 0.4198(8) 0.046(3) Uani 1 1 d . . .
H206 H 0.4234 0.4441 0.3775 0.055 Uiso 1 1 calc R . .
C301 C 0.5205(10) 0.4822(9) 0.2348(6) 0.024(2) Uani 1 1 d . . .
C302 C 0.4750(13) 0.6024(10) 0.2324(8) 0.041(3) Uani 1 1 d . . .
H302 H 0.5220 0.6339 0.2595 0.049 Uiso 1 1 calc R . .
C303 C 0.3577(14) 0.6749(10) 0.1887(9) 0.050(4) Uani 1 1 d . . .
H303 H 0.3266 0.7551 0.1860 0.060 Uiso 1 1 calc R . .
C304 C 0.2879(13) 0.6243(11) 0.1491(8) 0.045(3) Uani 1 1 d . . .
H304 H 0.2104 0.6711 0.1195 0.053 Uiso 1 1 calc R . .
C305 C 0.3346(12) 0.5065(10) 0.1544(8) 0.039(3) Uani 1 1 d . . .
H305 H 0.2870 0.4738 0.1288 0.046 Uiso 1 1 calc R . .
C306 C 0.4514(11) 0.4332(9) 0.1968(6) 0.025(2) Uani 1 1 d . . .
C401 C 0.4123(11) 0.2243(10) 0.2988(7) 0.030(2) Uani 1 1 d . . .
C402 C 0.4510(12) 0.1076(10) 0.3431(7) 0.036(3) Uani 1 1 d . . .
H402 H 0.5249 0.0538 0.3264 0.043 Uiso 1 1 calc R . .
C403 C 0.3815(13) 0.0696(11) 0.4120(8) 0.044(3) Uani 1 1 d . . .
H403 H 0.4094 -0.0092 0.4410 0.053 Uiso 1 1 calc R . .
C404 C 0.2702(13) 0.1484(12) 0.4383(8) 0.045(3) Uani 1 1 d . . .
H404 H 0.2261 0.1237 0.4861 0.054 Uiso 1 1 calc R . .
C405 C 0.2258(13) 0.2656(12) 0.3913(7) 0.043(3) Uani 1 1 d . . .
H405 H 0.1494 0.3188 0.4063 0.052 Uiso 1 1 calc R . .
C406 C 0.2959(11) 0.3010(10) 0.3232(7) 0.032(3) Uani 1 1 d . . .
H406 H 0.2652 0.3786 0.2921 0.038 Uiso 1 1 calc R . .
C501 C 0.4597(10) 0.2430(9) 0.1243(6) 0.027(2) Uani 1 1 d . . .
C502 C 0.4247(12) 0.1445(11) 0.1314(8) 0.038(3) Uani 1 1 d . . .
H502 H 0.4239 0.0944 0.1834 0.045 Uiso 1 1 calc R . .
C503 C 0.3901(17) 0.1184(16) 0.0615(10) 0.066(5) Uani 1 1 d . . .
H503 H 0.3680 0.0503 0.0667 0.080 Uiso 1 1 calc R . .
C504 C 0.3887(14) 0.1937(17) -0.0150(9) 0.063(5) Uani 1 1 d . . .
H504 H 0.3635 0.1771 -0.0613 0.076 Uiso 1 1 calc R . .
C505 C 0.4242(16) 0.2937(15) -0.0243(8) 0.058(4) Uani 1 1 d . . .
H505 H 0.4226 0.3445 -0.0763 0.070 Uiso 1 1 calc R . .
C506 C 0.4617(12) 0.3168(11) 0.0440(7) 0.038(3) Uani 1 1 d . . .
H506 H 0.4891 0.3823 0.0378 0.045 Uiso 1 1 calc R . .

loop_
_atom_site_aniso_label
_atom_site_aniso_U_11
_atom_site_aniso_U_22
_atom_site_aniso_U_33
_atom_site_aniso_U_23
_atom_site_aniso_U_13
_atom_site_aniso_U_12
Ir1 0.0194(2) 0.01551(18) 0.01974(18) -0.00749(14) 0.00421(14) -0.00295(14)
Ir2 0.0240(2) 0.01659(19) 0.0278(2) -0.00695(15) 0.00110(16) -0.00302(15)
Ir3 0.0213(2) 0.0242(2) 0.02128(19) -0.01025(15) 0.00419(15) -0.00317(16)
Ir4 0.0203(2) 0.0249(2) 0.0274(2) -0.00947(16) 0.00066(16) -0.00533(16)
P1 0.0282(14) 0.0195(13) 0.0213(12) -0.0081(10) 0.0077(11) -0.0067(11)
P2 0.0201(13) 0.0192(12) 0.0241(12) -0.0068(10) 0.0059(10) -0.0033(10)
C1A 0.023(5) 0.030(6) 0.018(5) -0.001(4) 0.006(4) -0.006(4)
O1A 0.054(6) 0.022(4) 0.023(4) -0.004(3) 0.020(4) -0.006(4)
C1B 0.020(5) 0.030(6) 0.027(5) -0.021(5) 0.002(4) -0.002(4)
O1B 0.061(6) 0.022(4) 0.030(4) -0.006(3) 0.011(4) -0.006(4)
C2A 0.037(7) 0.032(6) 0.038(6) -0.016(5) -0.014(6) 0.006(5)
O2A 0.084(8) 0.046(6) 0.056(6) 0.002(5) -0.021(6) -0.011(6)
C2B 0.054(8) 0.024(6) 0.041(7) -0.010(5) -0.004(6) -0.006(6)
O2B 0.038(6) 0.060(6) 0.113(9) -0.040(6) -0.003(6) -0.025(5)
C2C 0.020(5) 0.029(6) 0.045(7) -0.011(5) 0.010(5) -0.003(5)
O2C 0.041(5) 0.032(5) 0.047(5) -0.021(4) 0.009(4) 0.009(4)
C3A 0.023(6) 0.056(8) 0.022(5) -0.005(5) 0.011(4) -0.022(5)
O3A 0.057(7) 0.099(9) 0.040(5) -0.020(5) 0.013(5) -0.033(6)
C3B 0.023(6) 0.032(6) 0.031(6) -0.008(5) 0.006(5) -0.005(5)
O3B 0.044(6) 0.057(6) 0.065(6) -0.039(5) -0.006(5) -0.010(5)
C4A 0.026(6) 0.057(8) 0.038(7) -0.014(6) 0.004(5) -0.010(6)
O4A 0.053(7) 0.112(9) 0.036(5) -0.020(5) -0.005(5) -0.037(6)
C4B 0.029(6) 0.038(6) 0.033(6) -0.012(5) 0.008(5) -0.012(5)
O4B 0.029(5) 0.041(5) 0.090(8) -0.026(5) 0.007(5) -0.005(4)
C4C 0.026(6) 0.030(6) 0.057(8) -0.016(6) 0.000(6) -0.010(5)
O4C 0.064(7) 0.046(6) 0.086(8) -0.006(5) -0.004(6) -0.029(5)
C101 0.030(6) 0.022(5) 0.038(6) -0.013(5) 0.005(5) -0.010(5)
C102 0.070(10) 0.034(7) 0.060(9) -0.012(6) 0.011(8) -0.030(7)
C103 0.078(12) 0.052(9) 0.068(10) -0.013(8) 0.015(9) -0.042(9)
C104 0.040(8) 0.038(8) 0.108(13) -0.031(8) 0.005(9) -0.019(6)
C105 0.057(10) 0.078(11) 0.064(9) -0.041(8) 0.009(8) -0.041(9)
C106 0.070(10) 0.045(8) 0.041(7) -0.017(6) 0.005(7) -0.039(7)
C201 0.040(7) 0.030(6) 0.036(6) -0.019(5) 0.005(5) -0.017(5)
C202 0.068(10) 0.048(8) 0.035(7) -0.020(6) -0.001(7) -0.014(7)
C203 0.096(14) 0.058(9) 0.030(7) -0.018(6) 0.011(8) -0.035(9)
C204 0.15(2) 0.112(15) 0.027(7) -0.035(9) 0.039(10) -0.095(15)
C205 0.072(12) 0.107(14) 0.046(8) -0.043(9) 0.025(8) -0.047(11)
C206 0.044(8) 0.077(10) 0.034(6) -0.033(7) 0.014(6) -0.032(7)
C301 0.021(5) 0.018(5) 0.028(5) -0.008(4) 0.013(4) -0.001(4)
C302 0.046(8) 0.027(6) 0.043(7) -0.015(5) 0.006(6) 0.000(5)
C303 0.049(8) 0.018(6) 0.073(10) -0.014(6) 0.003(7) 0.005(5)
C304 0.034(7) 0.032(7) 0.050(7) -0.003(6) -0.003(6) 0.009(5)
C305 0.032(7) 0.033(6) 0.042(7) -0.011(5) -0.001(5) 0.001(5)
C306 0.027(6) 0.019(5) 0.023(5) -0.005(4) 0.011(4) 0.000(4)
C401 0.028(6) 0.036(6) 0.030(5) -0.010(5) 0.007(5) -0.016(5)
C402 0.033(7) 0.034(6) 0.039(6) -0.008(5) 0.006(5) -0.010(5)
C403 0.032(7) 0.041(7) 0.045(7) 0.005(6) 0.001(6) -0.007(6)
C404 0.038(7) 0.062(9) 0.038(7) -0.010(6) 0.010(6) -0.024(7)
C405 0.033(7) 0.061(9) 0.035(6) -0.011(6) 0.012(5) -0.015(6)
C406 0.032(6) 0.025(6) 0.032(6) -0.004(5) 0.008(5) -0.006(5)
C501 0.018(5) 0.027(5) 0.031(5) -0.011(4) -0.003(4) 0.002(4)
C502 0.035(7) 0.050(8) 0.036(6) -0.020(6) -0.001(5) -0.017(6)
C503 0.067(11) 0.091(13) 0.069(11) -0.040(9) -0.005(9) -0.046(10)
C504 0.038(8) 0.119(15) 0.042(8) -0.050(9) 0.010(6) -0.017(9)
C505 0.059(10) 0.074(11) 0.034(7) -0.019(7) -0.010(7) -0.005(8)
C506 0.032(7) 0.045(7) 0.029(6) -0.002(5) 0.000(5) -0.009(5)
